data_1536031
loop_
_publ_author_name
'Vielhaber, E.'
'Hoppe, R.'

_publ_section_title
;
 Ueber Perrhenate. 3: Zum Aufbau des Mesoperrhenates Na3(ReO5)
;
_journal_name_full 'Zeitschrift fuer Anorganische und Allgemeine Chemie'
_journal_page_first 7
_journal_page_last 14
_journal_volume 610
_journal_year 1992
_chemical_formula_sum 'Na3 O5 Re'
_chemical_name_systematic 'Na3 (Re O5)'
_space_group_IT_number 144
_symmetry_space_group_name_Hall 'P 31'
_symmetry_space_group_name_H-M 'P 31'
_cell_angle_alpha 90
_cell_angle_beta 90
_cell_angle_gamma 120
_cell_formula_units_Z 3
_cell_length_a 5.5439
_cell_length_b 5.5439
_cell_length_c 13.5795
_cell_volume 361.447
_citation_journal_id_ASTM ZAACAB
_cod_data_source_file Vielhaber_ZAACAB_1992_94.cif
_cod_data_source_block Na3O5Re1
_cod_original_cell_volume 361.4475
_cod_original_formula_sum 'Na3 O5 Re1'
_cod_database_code 1536031

loop_
_symmetry_equiv_pos_as_xyz
x,y,z
-y,x-y,z+1/3
-x+y,-x,z+2/3

loop_
_atom_site_label
_atom_site_type_symbol
_atom_site_fract_x
_atom_site_fract_y
_atom_site_fract_z
_atom_site_occupancy
_atom_site_U_iso_or_equiv
O2 O-2 0.1712 0.8302 0.7775 1 0.0
Na1 Na+1 0.6232 0.941 0.8376 1 0.0
O4 O-2 0.0284 0.3637 0.3389 1 0.0
O3 O-2 0.8478 0.8506 0.2741 1 0.0
Re1 Re+7 0.7092 0.0417 0.337 1 0.0
O5 O-2 0.8234 0.3337 0.7357 1 0.0
Na2 Na+1 0.2768 0.2929 0.7522 1 0.0
O1 O-2 0.492 0.5132 0.9003 1 0.0
Na3 Na+1 0.4053 0.3719 0.2503 1 0.0
